data_4507055
loop_
_publ_author_name
'Stilinovi\'c, Vladimir'
'Kaitner, Branko'

_publ_section_title
;
 Salts and Co-Crystals of Gentisic Acid with Pyridine Derivatives: The
 Effect of Proton Transfer on the Crystal Packing (and Vice Versa)
;
_journal_issue 11
_journal_name_full 'Crystal Growth &amp; Design'
_journal_page_first 5763
_journal_paper_doi 10.1021/cg301267h
_journal_volume 12
_journal_year 2012
_chemical_formula_moiety 'C7 H5 O4, C7 H8 N O2 '
_chemical_formula_sum 'C14 H13 N O6'
_chemical_formula_weight 291.25
_chemical_name_systematic
;
4-carboxymethylpyridinium 2,5-dihydroxybenzoate
;
_space_group_IT_number 2
_symmetry_cell_setting triclinic
_symmetry_space_group_name_Hall '-P 1'
_symmetry_space_group_name_H-M 'P -1'
_atom_sites_solution_hydrogens geom
_atom_sites_solution_primary direct
_atom_sites_solution_secondary difmap
_audit_creation_date 2012-07-10T17:03:32-00:00
_audit_creation_method 'WinGX routine CIF_UPDATE'
_cell_angle_alpha 100.568(18)
_cell_angle_beta 100.956(19)
_cell_angle_gamma 109.97(2)
_cell_formula_units_Z 2
_cell_length_a 7.0664(17)
_cell_length_b 8.934(2)
_cell_length_c 11.824(3)
_cell_measurement_reflns_used 172
_cell_measurement_temperature 295(2)
_cell_measurement_theta_max 52.0
_cell_measurement_theta_min 4.6
_cell_volume 663.4(3)
_computing_structure_refinement 'SHELXL-97 (Sheldrick, 1997)'
_computing_structure_solution 'SHELXS-97 (Sheldrick, 1990)'
_diffrn_ambient_temperature 295(2)
_diffrn_measured_fraction_theta_full 0.976
_diffrn_measured_fraction_theta_max 0.976
_diffrn_measurement_device_type
;
Oxford Diffraction Xcalibur CCD
diffractometer
;
_diffrn_measurement_method '\w scan'
_diffrn_radiation_monochromator graphite
_diffrn_radiation_source 'fine-focus sealed tube'
_diffrn_radiation_type MoK\a
_diffrn_radiation_wavelength 0.71073
_diffrn_reflns_av_R_equivalents 0.0278
_diffrn_reflns_av_unetI/netI 0.044
_diffrn_reflns_limit_h_max 8
_diffrn_reflns_limit_h_min -6
_diffrn_reflns_limit_k_max 10
_diffrn_reflns_limit_k_min -10
_diffrn_reflns_limit_l_max 14
_diffrn_reflns_limit_l_min -13
_diffrn_reflns_number 3639
_diffrn_reflns_theta_full 25
_diffrn_reflns_theta_max 25
_diffrn_reflns_theta_min 4.08
_diffrn_standards_number 27
_exptl_absorpt_coefficient_mu 0.116
_exptl_absorpt_correction_type none
_exptl_crystal_colour orange
_exptl_crystal_density_diffrn 1.458
_exptl_crystal_density_method 'not measured'
_exptl_crystal_description block
_exptl_crystal_F_000 304
_exptl_crystal_size_max 0.34
_exptl_crystal_size_mid 0.25
_exptl_crystal_size_min 0.18
_refine_diff_density_max 0.504
_refine_diff_density_min -0.301
_refine_diff_density_rms 0.096
_refine_ls_extinction_method none
_refine_ls_goodness_of_fit_ref 0.997
_refine_ls_hydrogen_treatment constr
_refine_ls_matrix_type full
_refine_ls_number_parameters 193
_refine_ls_number_reflns 2274
_refine_ls_number_restraints 0
_refine_ls_restrained_S_all 0.997
_refine_ls_R_factor_all 0.1107
_refine_ls_R_factor_gt 0.0808
_refine_ls_shift/su_max 0
_refine_ls_shift/su_mean 0
_refine_ls_structure_factor_coef Fsqd
_refine_ls_weighting_details 'calc w=1/[\s^2^(Fo^2^)+(0.1508P)^2^+0.0000P] where P=(Fo^2^+2Fc^2^)/3'
_refine_ls_weighting_scheme calc
_refine_ls_wR_factor_gt 0.2274
_refine_ls_wR_factor_ref 0.2378
_reflns_number_gt 1271
_reflns_number_total 2274
_reflns_threshold_expression >2sigma(I)
_cod_data_source_file cg301267h_si_002.cif
_cod_data_source_block 18H_gent
_cod_database_code 4507055

loop_
_symmetry_equiv_pos_as_xyz
'x, y, z'
'-x, -y, -z'

loop_
_atom_site_label
_atom_site_type_symbol
_atom_site_fract_x
_atom_site_fract_y
_atom_site_fract_z
_atom_site_U_iso_or_equiv
_atom_site_adp_type
_atom_site_occupancy
_atom_site_symmetry_multiplicity
_atom_site_calc_flag
_atom_site_refinement_flags
C13 C 0.2931(6) 0.0570(5) 0.7408(3) 0.0528(9) Uani 1 1 d .
C1 C 0.1673(5) 0.8753(4) 0.2543(3) 0.0442(8) Uani 1 1 d .
O6 O 0.3580(4) 0.0457(3) 0.8491(2) 0.0637(8) Uani 1 1 d .
O2 O 0.1734(4) 1.0662(3) 0.1386(2) 0.0650(8) Uani 1 1 d .
C4 C 0.0452(5) 0.5587(4) 0.2878(3) 0.0514(9) Uani 1 1 d .
H4 H 0.0045 0.4532 0.2991 0.062 Uiso 1 1 calc R
C6 C 0.2294(5) 0.8522(4) 0.3667(3) 0.0472(9) Uani 1 1 d .
H6 H 0.3128 0.9434 0.431 0.057 Uiso 1 1 calc R
C10 C 0.3678(5) 0.2313(4) 0.7326(3) 0.0468(9) Uani 1 1 d .
C5 C 0.1696(5) 0.6974(4) 0.3837(3) 0.0495(9) Uani 1 1 d .
N1 N 0.5017(5) 0.5469(4) 0.7074(3) 0.0551(8) Uani 1 1 d .
H1N H 0.5449 0.6457 0.6992 0.066 Uiso 1 1 calc R
C9 C 0.3017(5) 0.2617(5) 0.6241(3) 0.0525(9) Uani 1 1 d .
H8 H 0.2112 0.1749 0.5585 0.063 Uiso 1 1 calc R
C3 C -0.0161(6) 0.5803(5) 0.1770(3) 0.0549(10) Uani 1 1 d .
H3 H -0.0976 0.4881 0.113 0.066 Uiso 1 1 calc R
C8 C 0.3708(6) 0.4206(5) 0.6145(3) 0.0560(10) Uani 1 1 d .
H7 H 0.3257 0.441 0.5418 0.067 Uiso 1 1 calc R
O4 O 0.2240(5) 0.6667(3) 0.4919(2) 0.0787(10) Uani 1 1 d .
H2O H 0.2728 0.7536 0.5451 0.118 Uiso 1 1 calc R
O1 O 0.3683(4) 1.1616(3) 0.3266(2) 0.0627(8) Uani 1 1 d .
C11 C 0.5001(5) 0.3650(5) 0.8278(3) 0.0540(10) Uani 1 1 d .
H11 H 0.5448 0.3492 0.9023 0.065 Uiso 1 1 calc R
O5 O 0.1832(5) -0.0593(3) 0.6564(2) 0.0785(9) Uani 1 1 d .
C14 C 0.2860(7) -0.1199(5) 0.8645(4) 0.0716(12) Uani 1 1 d .
H14A H 0.1358 -0.1689 0.8395 0.107 Uiso 1 1 calc R
H14B H 0.3344 -0.1148 0.9472 0.107 Uiso 1 1 calc R
H14C H 0.3401 -0.1857 0.8169 0.107 Uiso 1 1 calc R
C2 C 0.0402(5) 0.7357(5) 0.1581(3) 0.0483(9) Uani 1 1 d .
O3 O -0.0308(5) 0.7476(3) 0.0472(2) 0.0732(9) Uani 1 1 d .
H1O H 0.0107 0.8452 0.0471 0.11 Uiso 1 1 calc R
C12 C 0.5653(5) 0.5213(5) 0.8120(3) 0.0546(10) Uani 1 1 d .
H12 H 0.6558 0.6106 0.876 0.066 Uiso 1 1 calc R
C7 C 0.2360(5) 1.0436(5) 0.2350(3) 0.0491(9) Uani 1 1 d .

loop_
_atom_site_aniso_label
_atom_site_aniso_U_11
_atom_site_aniso_U_22
_atom_site_aniso_U_33
_atom_site_aniso_U_23
_atom_site_aniso_U_13
_atom_site_aniso_U_12
C13 0.062(2) 0.046(2) 0.055(2) 0.0140(18) 0.0228(19) 0.0234(19)
C1 0.0451(18) 0.040(2) 0.050(2) 0.0128(15) 0.0148(15) 0.0178(16)
O6 0.0818(18) 0.0398(15) 0.0630(17) 0.0231(12) 0.0152(13) 0.0136(13)
O2 0.0795(18) 0.0538(17) 0.0539(16) 0.0227(13) 0.0065(13) 0.0185(14)
C4 0.056(2) 0.0302(19) 0.063(2) 0.0110(16) 0.0121(17) 0.0127(16)
C6 0.0516(19) 0.0345(19) 0.0440(19) 0.0036(14) 0.0046(15) 0.0111(15)
C10 0.0524(19) 0.038(2) 0.057(2) 0.0161(16) 0.0218(16) 0.0205(16)
C5 0.060(2) 0.037(2) 0.046(2) 0.0113(15) 0.0078(16) 0.0155(16)
N1 0.0579(18) 0.0359(17) 0.070(2) 0.0206(15) 0.0174(15) 0.0137(14)
C9 0.059(2) 0.043(2) 0.052(2) 0.0085(16) 0.0135(17) 0.0184(17)
C3 0.058(2) 0.038(2) 0.054(2) -0.0016(15) 0.0075(17) 0.0125(17)
C8 0.067(2) 0.047(2) 0.058(2) 0.0227(18) 0.0178(18) 0.0235(19)
O4 0.125(2) 0.0394(16) 0.0520(16) 0.0164(12) -0.0005(16) 0.0194(17)
O1 0.0761(17) 0.0363(15) 0.0584(16) 0.0134(12) 0.0036(13) 0.0087(12)
C11 0.053(2) 0.051(2) 0.056(2) 0.0177(18) 0.0134(17) 0.0174(18)
O5 0.118(2) 0.0407(17) 0.0612(18) 0.0076(13) 0.0141(17) 0.0214(16)
C14 0.092(3) 0.046(2) 0.075(3) 0.031(2) 0.024(2) 0.017(2)
C2 0.052(2) 0.046(2) 0.0420(19) 0.0079(15) 0.0088(15) 0.0174(16)
O3 0.102(2) 0.0550(18) 0.0466(15) 0.0100(12) 0.0039(14) 0.0227(17)
C12 0.054(2) 0.037(2) 0.062(2) 0.0118(17) 0.0093(17) 0.0093(17)
C7 0.054(2) 0.043(2) 0.051(2) 0.0150(16) 0.0152(16) 0.0189(17)

loop_
_atom_type_symbol
_atom_type_description
_atom_type_scat_dispersion_real
_atom_type_scat_dispersion_imag
_atom_type_scat_source
C C 0.0033 0.0016 'International Tables Vol C Tables 4.2.6.8 and 6.1.1.4'
H H 0 0 'International Tables Vol C Tables 4.2.6.8 and 6.1.1.4'
N N 0.0061 0.0033 'International Tables Vol C Tables 4.2.6.8 and 6.1.1.4'
O O 0.0106 0.006 'International Tables Vol C Tables 4.2.6.8 and 6.1.1.4'

loop_
_geom_angle_atom_site_label_1
_geom_angle_atom_site_label_2
_geom_angle_atom_site_label_3
_geom_angle
O5 C13 O6 124.4(4)
O5 C13 C10 122.9(3)
O6 C13 C10 112.6(3)
C6 C1 C2 118.7(3)
C6 C1 C7 121.0(3)
C2 C1 C7 120.3(3)
C13 O6 C14 115.6(3)
C3 C4 C5 119.1(3)
C3 C4 H4 120.4
C5 C4 H4 120.4
C5 C6 C1 121.0(3)
C5 C6 H6 119.5
C1 C6 H6 119.5
C11 C10 C9 118.0(3)
C11 C10 C13 123.4(3)
C9 C10 C13 118.6(3)
C6 C5 O4 123.7(3)
C6 C5 C4 120.3(3)
O4 C5 C4 116.0(3)
C12 N1 C8 120.4(3)
C12 N1 H1N 119.8
C8 N1 H1N 119.8
C8 C9 C10 119.5(3)
C8 C9 H8 120.3
C10 C9 H8 120.3
C4 C3 C2 121.5(3)
C4 C3 H3 119.2
C2 C3 H3 119.2
N1 C8 C9 121.2(3)
N1 C8 H7 119.4
C9 C8 H7 119.4
C5 O4 H2O 109.5
C12 C11 C10 119.7(3)
C12 C11 H11 120.1
C10 C11 H11 120.1
O6 C14 H14A 109.5
O6 C14 H14B 109.5
H14A C14 H14B 109.5
O6 C14 H14C 109.5
H14A C14 H14C 109.5
H14B C14 H14C 109.5
O3 C2 C3 118.2(3)
O3 C2 C1 122.4(3)
C3 C2 C1 119.4(3)
C2 O3 H1O 109.5
N1 C12 C11 121.2(3)
N1 C12 H12 119.4
C11 C12 H12 119.4
O2 C7 O1 123.2(3)
O2 C7 C1 121.6(3)
O1 C7 C1 115.2(3)

loop_
_geom_bond_atom_site_label_1
_geom_bond_atom_site_label_2
_geom_bond_distance
C13 O5 1.206(4)
C13 O6 1.310(4)
C13 C10 1.492(5)
C1 C6 1.394(4)
C1 C2 1.408(5)
C1 C7 1.490(5)
O6 C14 1.449(4)
O2 C7 1.220(4)
C4 C3 1.369(5)
C4 C5 1.398(5)
C4 H4 0.93
C6 C5 1.366(5)
C6 H6 0.93
C10 C11 1.383(5)
C10 C9 1.387(5)
C5 O4 1.369(4)
N1 C12 1.322(4)
N1 C8 1.335(5)
N1 H1N 0.86
C9 C8 1.369(5)
C9 H8 0.93
C3 C2 1.381(5)
C3 H3 0.93
C8 H7 0.93
O4 H2O 0.82
O1 C7 1.297(4)
C11 C12 1.373(5)
C11 H11 0.93
C14 H14A 0.96
C14 H14B 0.96
C14 H14C 0.96
C2 O3 1.349(4)
O3 H1O 0.82
C12 H12 0.93
